data_4025171
loop_
_publ_author_name
'Martin \<Stefko'
'Lenka Slav\<et\'insk\'a'
'Blanka Klepet\'a\<rov\'a'
'Michal Hocek'

_publ_section_title
;
 A General and Efficient Synthesis of Pyridin-2-yl C-Ribonucleosides
 Bearing Diverse Alkyl, Aryl, Amino, and Carbamoyl Groups in Position 6
;
_journal_name_full 'Journal of Organic Chemistry'
_journal_page_first 442
_journal_page_last 449
_journal_paper_doi 10.1021/jo902313g
_journal_volume 75
_journal_year 2010
_chemical_absolute_configuration ad
_chemical_formula_moiety 'C30 H55 Br2 N1 O6 Si3'
_chemical_formula_sum 'C30 H55 Br2 N O6 Si3'
_chemical_formula_weight 769.84
_space_group_IT_number 19
_symmetry_cell_setting orthorhombic
_symmetry_space_group_name_Hall 'P 2ac 2ab'
_symmetry_space_group_name_H-M 'P 21 21 21'
_atom_sites_solution_hydrogens geom
_atom_sites_solution_primary direct
_audit_creation_date 09-10-21
_audit_creation_method CRYSTALS_ver_12.87
_cell_angle_alpha 90
_cell_angle_beta 90
_cell_angle_gamma 90
_cell_formula_units_Z 4
_cell_length_a 10.8289(9)
_cell_length_b 17.5540(19)
_cell_length_c 21.7052(19)
_cell_measurement_reflns_used 4136
_cell_measurement_temperature 293
_cell_measurement_theta_max 78
_cell_measurement_theta_min 5
_cell_volume 4126.0(7)
_computing_cell_refinement 'CrysAlis RED, (Oxford Diffraction, 2002)'
_computing_data_collection 'Xcalibur, (Oxford Diffraction, 2002)'
_computing_data_reduction 'CrysAlis RED, (Oxford Diffraction, 2002)'
_computing_molecular_graphics 'CAMERON (Watkin et al., 1996)'
_computing_publication_material 'CRYSTALS (Betteridge et al., 2003)'
_computing_structure_refinement 'CRYSTALS (Betteridge et al., 2003)'
_computing_structure_solution 'SIR92 (Altomare et al., 1994)'
_diffrn_ambient_temperature 293
_diffrn_measured_fraction_theta_full 0.997
_diffrn_measured_fraction_theta_max 0.984
_diffrn_measurement_device 'Oxford Diffraction XCALIBUR'
_diffrn_measurement_device_type Area
_diffrn_measurement_method '\f & \w scans'
_diffrn_radiation_monochromator graphite
_diffrn_radiation_type 'Cu K\a'
_diffrn_radiation_wavelength 1.54184
_diffrn_reflns_av_R_equivalents 0.045
_diffrn_reflns_limit_h_max 11
_diffrn_reflns_limit_h_min -13
_diffrn_reflns_limit_k_max 21
_diffrn_reflns_limit_k_min -18
_diffrn_reflns_limit_l_max 27
_diffrn_reflns_limit_l_min -26
_diffrn_reflns_number 22646
_diffrn_reflns_theta_full 75.238
_diffrn_reflns_theta_max 78.373
_diffrn_reflns_theta_min 4.563
_diffrn_standards_number 0
_exptl_absorpt_coefficient_mu 3.610
_exptl_absorpt_correction_T_max 0.47
_exptl_absorpt_correction_T_min 0.31
_exptl_absorpt_correction_type analytical
_exptl_absorpt_process_details
; 
 Analytical Absorption (De Meulenaer & Tompa, 1965) 
;
_exptl_crystal_colour colourless
_exptl_crystal_density_diffrn 1.239
_exptl_crystal_density_method 'not measured'
_exptl_crystal_description prism
_exptl_crystal_F_000 1608
_exptl_crystal_size_max 0.510
_exptl_crystal_size_mid 0.320
_exptl_crystal_size_min 0.210
_refine_diff_density_max 0.31
_refine_diff_density_min -0.28
_refine_ls_abs_structure_details 'Flack (1983), 0 Friedel-pairs'
_refine_ls_abs_structure_Flack -0.05(3)
_refine_ls_extinction_coef 283(13)
_refine_ls_extinction_method 'Larson (1970), Equation 22'
_refine_ls_goodness_of_fit_ref 1.1709
_refine_ls_hydrogen_treatment none
_refine_ls_matrix_type full
_refine_ls_number_parameters 381
_refine_ls_number_reflns 5600
_refine_ls_number_restraints 36
_refine_ls_R_factor_all 0.0718
_refine_ls_R_factor_gt 0.0481
_refine_ls_shift/su_max 0.0007509
_refine_ls_shift/su_mean 5.4128642
_refine_ls_structure_factor_coef F
_refine_ls_weighting_details
;
 Method, part 1, Chebychev polynomial, (Watkin, 1994, Prince, 1982) 
 [weight] = 1.0/[A~0~*T~0~(x)+A~1~*T~1~(x) ... +A~n-1~]*T~n-1~(x)] 
 where A~i~ are the Chebychev coefficients listed below and x= Fcalc/Fmax 
 Method = Robust Weighting (Prince, 1982) 
 W = [weight] * [1-(deltaF/6*sigmaF)^2^]^2^ 
 A~i~ are: 
 11.5 -3.91 7.79 
;
_refine_ls_weighting_scheme calc
_refine_ls_wR_factor_all 0.0757
_refine_ls_wR_factor_gt 0.0558
_refine_ls_wR_factor_ref 0.0558
_reflns_limit_h_max 13
_reflns_limit_h_min -13
_reflns_limit_k_max 21
_reflns_limit_k_min 0
_reflns_limit_l_max 27
_reflns_limit_l_min 0
_reflns_number_gt 5600
_reflns_number_total 8654
_reflns_threshold_expression I>2.0\s(I)
_oxford_diffrn_Wilson_B_factor 6.59
_oxford_diffrn_Wilson_scale 0.06
_oxford_refine_ls_r_factor_ref 0.0481
_oxford_refine_ls_scale 4.653(10)
_oxford_reflns_number_all 8621
_oxford_reflns_threshold_expression_ref I>2.0\s(I)
_oxford_structure_analysis_title 'ABS in P2(1)2(1)2(1)'
_cod_data_source_file jo902313g_si_001.cif
_cod_data_source_block 1
_cod_depositor_comments
;
The following automatic conversions were performed:

'_symmetry_cell_setting' value 'Orthorhombic' changed to
'orthorhombic' according to the built-in table from CIF Core
dictionary named 'cif_core.dic' version 2.4.1 from 2010-06-29.

Automatic conversion script
Id: cif_fix_values 1646 2011-03-28 12:23:43Z adriana 
;
_cod_original_sg_symbol_H-M 'P 21 21 21 '
_cod_original_formula_sum 'C30 H55 Br2 N1 O6 Si3'
_cod_database_code 4025171

loop_
_symmetry_equiv_pos_as_xyz
x,y,z
x+1/2,-y+1/2,-z
-x,y+1/2,-z+1/2
-x+1/2,-y,z+1/2

loop_
_atom_site_label
_atom_site_type_symbol
_atom_site_fract_x
_atom_site_fract_y
_atom_site_fract_z
_atom_site_U_iso_or_equiv
_atom_site_occupancy
_atom_site_adp_type
_atom_site_refinement_flags_posn
_atom_site_refinement_flags_adp
_atom_site_refinement_flags_occupancy
_atom_site_disorder_assembly
_atom_site_disorder_group
_oxford_atom_site_special_shape
_atom_site_attached_hydrogens
C1 C 0.6774(4) 0.4076(2) 0.56177(19) 0.0524 1.0000 Uani . . . . . . .
C2 C 0.7877(4) 0.4607(2) 0.57347(19) 0.0531 1.0000 Uani . . . . . . .
C3 C 0.8979(4) 0.4166(3) 0.5463(2) 0.0569 1.0000 Uani . . . . . . .
C4 C 0.8558(4) 0.3337(3) 0.5552(2) 0.0582 1.0000 Uani . . . . . . .
C5 C 0.9165(6) 0.2920(3) 0.6078(2) 0.0742 1.0000 Uani . . . . . . .
O6 O 0.7239(3) 0.33418(16) 0.56627(13) 0.0592 1.0000 Uani . . . . . . .
O7 O 0.9118(4) 0.3377(2) 0.66165(15) 0.0776 1.0000 Uani . . . . . . .
O8 O 0.9159(3) 0.43518(19) 0.48397(15) 0.0668 1.0000 Uani . . . . . . .
O9 O 0.7684(3) 0.53317(16) 0.54973(14) 0.0580 1.0000 Uani . . . . . . .
O10 O 0.6379(3) 0.42477(17) 0.49989(13) 0.0580 1.0000 Uani . . . . . . .
C11 C 0.5745(4) 0.4198(3) 0.6074(2) 0.0593 1.0000 Uani . . . . . . .
C12 C 0.5709(5) 0.3771(3) 0.6621(2) 0.0670 1.0000 Uani . . . . . . .
C13 C 0.4819(5) 0.3948(3) 0.7048(2) 0.0750 1.0000 Uani . . . . . . .
N14 N 0.3993(4) 0.4496(3) 0.6988(2) 0.0883 1.0000 Uani . . . . . . .
C15 C 0.4047(5) 0.4882(4) 0.6466(3) 0.0894 1.0000 Uani . . . . . . .
C16 C 0.4890(5) 0.4758(3) 0.5999(3) 0.0763 1.0000 Uani . . . . . . .
Br17 Br 0.47386(8) 0.33756(5) 0.77860(3) 0.1085 1.0000 Uani . . . . . . .
Br18 Br 0.28763(10) 0.56836(7) 0.63822(6) 0.1581 1.0000 Uani . . . . . . .
C19 C 0.5443(5) 0.3833(3) 0.4755(2) 0.0672 1.0000 Uani . . . . . . .
C20 C 0.5227(8) 0.4100(4) 0.4107(3) 0.1078 1.0000 Uani . . . . . . .
O21 O 0.4899(4) 0.3332(2) 0.50067(16) 0.0814 1.0000 Uani . . . . . . .
Si22 Si 0.79436(13) 0.61731(7) 0.58040(7) 0.0641 1.0000 Uani . . . . . . .
C23 C 0.7359(6) 0.6840(3) 0.5198(4) 0.0940 1.0000 Uani . . . . . . .
C24 C 0.5995(8) 0.6659(5) 0.5065(5) 0.1360 1.0000 Uani . . . . . . .
C25 C 0.7456(9) 0.7681(4) 0.5432(4) 0.1292 1.0000 Uani . U . . . . .
C26 C 0.8112(11) 0.6770(5) 0.4614(4) 0.1340 1.0000 Uani . . . . . . .
C27 C 0.7085(9) 0.6271(5) 0.6549(3) 0.1258 1.0000 Uani . U . . . . .
C28 C 0.9621(6) 0.6286(4) 0.5939(4) 0.1085 1.0000 Uani . U . . . . .
Si29 Si 1.04600(13) 0.42686(8) 0.44475(7) 0.0701 1.0000 Uani . . . . . . .
C30 C 0.9984(6) 0.3917(4) 0.3672(3) 0.0926 1.0000 Uani . . . . . . .
C31 C 0.9079(9) 0.4468(6) 0.3374(4) 0.1372 1.0000 Uani . . . . . . .
C32 C 1.1131(10) 0.3777(6) 0.3259(4) 0.1510 1.0000 Uani . U . . . . .
C33 C 0.9306(9) 0.3144(4) 0.3752(4) 0.1254 1.0000 Uani . . . . . . .
C34 C 1.1213(8) 0.5207(4) 0.4393(4) 0.1206 1.0000 Uani . . . . . . .
C35 C 1.1534(6) 0.3592(5) 0.4850(3) 0.1088 1.0000 Uani . U . . . . .
Si36 Si 0.97982(19) 0.31184(10) 0.72570(8) 0.0921 1.0000 Uani . . . . . . .
C37 C 0.9789(7) 0.3956(4) 0.7760(3) 0.0953 1.0000 Uani . U . . . . .
C38 C 1.0414(11) 0.4617(5) 0.7449(4) 0.1414 1.0000 Uani . U . . . . .
C39 C 0.8454(10) 0.4200(7) 0.7887(5) 0.1547 1.0000 Uani . U . . . . .
C40 C 1.0461(10) 0.3771(6) 0.8369(4) 0.1440 1.0000 Uani . U . . . . .
C41 C 0.8840(11) 0.2319(6) 0.7587(4) 0.1610 1.0000 Uani . U . . . . .
C42 C 1.1370(9) 0.2788(7) 0.7114(5) 0.1628 1.0000 Uani . U . . . . .
H21 H 0.7973 0.4648 0.6186 0.0651 1.0000 Uiso R . . . . . .
H31 H 0.9728 0.4260 0.5713 0.0681 1.0000 Uiso R . . . . . .
H41 H 0.8712 0.3066 0.5163 0.0702 1.0000 Uiso R . . . . . .
H51 H 1.0041 0.2818 0.5990 0.0901 1.0000 Uiso R . . . . . .
H52 H 0.8723 0.2446 0.6158 0.0903 1.0000 Uiso R . . . . . .
H121 H 0.6274 0.3381 0.6692 0.0824 1.0000 Uiso R . . . . . .
H161 H 0.4886 0.5068 0.5638 0.0929 1.0000 Uiso R . . . . . .
H202 H 0.4378 0.4012 0.4009 0.1601 1.0000 Uiso R . . . . . .
H201 H 0.5410 0.4632 0.4066 0.1600 1.0000 Uiso R . . . . . .
H203 H 0.5737 0.3808 0.3832 0.1601 1.0000 Uiso R . . . . . .
H242 H 0.5683 0.7019 0.4770 0.2041 1.0000 Uiso R . . . . . .
H241 H 0.5540 0.6706 0.5446 0.2042 1.0000 Uiso R . . . . . .
H243 H 0.5906 0.6145 0.4905 0.2039 1.0000 Uiso R . . . . . .
H252 H 0.7084 0.8010 0.5128 0.1991 1.0000 Uiso R . . . . . .
H251 H 0.8319 0.7800 0.5486 0.1990 1.0000 Uiso R . . . . . .
H253 H 0.7022 0.7712 0.5820 0.1987 1.0000 Uiso R . . . . . .
H262 H 0.7760 0.7099 0.4302 0.1992 1.0000 Uiso R . . . . . .
H261 H 0.8953 0.6921 0.4715 0.1994 1.0000 Uiso R . . . . . .
H263 H 0.8100 0.6249 0.4475 0.1988 1.0000 Uiso R . . . . . .
H272 H 0.7420 0.6702 0.6771 0.1872 1.0000 Uiso R . . . . . .
H271 H 0.7175 0.5804 0.6778 0.1867 1.0000 Uiso R . . . . . .
H273 H 0.6231 0.6361 0.6448 0.1873 1.0000 Uiso R . . . . . .
H282 H 0.9803 0.6812 0.6007 0.1660 1.0000 Uiso R . . . . . .
H281 H 0.9852 0.5999 0.6292 0.1661 1.0000 Uiso R . . . . . .
H283 H 1.0067 0.6107 0.5594 0.1661 1.0000 Uiso R . . . . . .
H312 H 0.8902 0.4308 0.2963 0.2049 1.0000 Uiso R . . . . . .
H311 H 0.9444 0.4969 0.3365 0.2049 1.0000 Uiso R . . . . . .
H313 H 0.8326 0.4496 0.3605 0.2049 1.0000 Uiso R . . . . . .
H322 H 1.0869 0.3643 0.2847 0.2262 1.0000 Uiso R . . . . . .
H321 H 1.1632 0.4239 0.3258 0.2257 1.0000 Uiso R . . . . . .
H323 H 1.1590 0.3359 0.3432 0.2258 1.0000 Uiso R . . . . . .
H332 H 0.8972 0.2988 0.3359 0.1858 1.0000 Uiso R . . . . . .
H331 H 0.9881 0.2772 0.3905 0.1864 1.0000 Uiso R . . . . . .
H333 H 0.8634 0.3220 0.4042 0.1863 1.0000 Uiso R . . . . . .
H342 H 1.1830 0.5211 0.4077 0.1821 1.0000 Uiso R . . . . . .
H341 H 1.1580 0.5326 0.4781 0.1819 1.0000 Uiso R . . . . . .
H343 H 1.0593 0.5576 0.4300 0.1819 1.0000 Uiso R . . . . . .
H382 H 1.0224 0.5080 0.7666 0.2410 1.0000 Uiso R . . . . . .
H381 H 1.1295 0.4538 0.7454 0.2412 1.0000 Uiso R . . . . . .
H383 H 1.0135 0.4666 0.7033 0.2411 1.0000 Uiso R . . . . . .
H392 H 0.8452 0.4616 0.8180 0.2349 1.0000 Uiso R . . . . . .
H391 H 0.8008 0.3762 0.8044 0.2350 1.0000 Uiso R . . . . . .
H393 H 0.8085 0.4371 0.7504 0.2353 1.0000 Uiso R . . . . . .
H402 H 1.0261 0.4156 0.8670 0.2130 1.0000 Uiso R . . . . . .
H401 H 1.1342 0.3760 0.8305 0.2126 1.0000 Uiso R . . . . . .
H403 H 1.0182 0.3276 0.8514 0.2132 1.0000 Uiso R . . . . . .
H422 H 1.1782 0.2706 0.7508 0.2314 1.0000 Uiso R . . . . . .
H421 H 1.1792 0.3187 0.6874 0.2307 1.0000 Uiso R . . . . . .
H423 H 1.1332 0.2306 0.6888 0.2310 1.0000 Uiso R . . . . . .
H351 H 1.1148 0.3108 0.4879 0.1332 1.0000 Uiso R . . . . . .
H352 H 1.1715 0.3777 0.5251 0.1332 1.0000 Uiso R . . . . . .
H353 H 1.2278 0.3547 0.4621 0.1332 1.0000 Uiso R . . . . . .
H411 H 0.8030 0.2506 0.7659 0.1790 1.0000 Uiso R . . . . . .
H412 H 0.9188 0.2148 0.7964 0.1790 1.0000 Uiso R . . . . . .
H413 H 0.8805 0.1907 0.7304 0.1790 1.0000 Uiso R . . . . . .

loop_
_atom_site_aniso_label
_atom_site_aniso_U_11
_atom_site_aniso_U_22
_atom_site_aniso_U_33
_atom_site_aniso_U_23
_atom_site_aniso_U_13
_atom_site_aniso_U_12
C1 0.059(2) 0.042(2) 0.056(2) -0.0002(17) -0.0036(18) 0.0003(17)
C2 0.058(2) 0.051(2) 0.051(2) -0.0057(17) -0.0073(19) 0.0019(19)
C3 0.054(2) 0.056(2) 0.061(2) -0.001(2) -0.0055(19) 0.0057(19)
C4 0.065(3) 0.053(2) 0.056(2) -0.004(2) 0.0007(19) 0.011(2)
C5 0.093(4) 0.056(3) 0.074(3) -0.004(2) -0.007(3) 0.021(3)
O6 0.0676(18) 0.0437(14) 0.0662(17) 0.0009(13) -0.0001(14) 0.0014(14)
O7 0.096(2) 0.074(2) 0.0620(18) 0.0006(17) -0.0132(16) 0.0203(19)
O8 0.0667(19) 0.070(2) 0.0639(18) 0.0051(15) 0.0075(14) 0.0094(16)
O9 0.0622(17) 0.0465(15) 0.0652(17) -0.0020(13) -0.0086(14) 0.0000(13)
O10 0.0659(17) 0.0503(15) 0.0578(16) -0.0005(13) -0.0073(13) -0.0089(14)
C11 0.053(2) 0.055(2) 0.070(3) -0.006(2) 0.0002(19) -0.006(2)
C12 0.066(3) 0.063(3) 0.072(3) 0.002(2) 0.003(2) -0.003(2)
C13 0.079(3) 0.077(3) 0.068(3) -0.004(2) 0.008(3) -0.012(3)
N14 0.074(3) 0.105(4) 0.087(3) -0.006(3) 0.018(2) 0.009(3)
C15 0.063(3) 0.102(4) 0.103(4) -0.001(4) 0.012(3) 0.016(3)
C16 0.067(3) 0.080(3) 0.081(3) 0.006(3) 0.004(3) 0.007(3)
Br17 0.1282(6) 0.1223(6) 0.0750(4) 0.0121(4) 0.0216(4) -0.0122(5)
Br18 0.1232(7) 0.1783(10) 0.1727(9) 0.0349(8) 0.0460(7) 0.0874(7)
C19 0.071(3) 0.060(3) 0.070(3) 0.005(2) -0.014(2) -0.012(2)
C20 0.143(6) 0.101(4) 0.080(4) 0.018(3) -0.049(4) -0.044(4)
O21 0.089(2) 0.072(2) 0.083(2) 0.0056(19) -0.0132(19) -0.029(2)
Si22 0.0659(7) 0.0487(6) 0.0779(8) -0.0139(6) -0.0124(6) 0.0041(6)
C23 0.102(5) 0.050(3) 0.130(5) 0.004(3) -0.030(4) 0.009(3)
C24 0.109(6) 0.105(5) 0.194(9) 0.011(6) -0.064(6) 0.021(5)
C25 0.154(6) 0.084(4) 0.150(6) -0.011(4) -0.016(5) 0.017(4)
C26 0.190(9) 0.094(5) 0.118(6) 0.023(5) -0.031(6) 0.000(6)
C27 0.163(7) 0.126(5) 0.088(4) -0.029(4) 0.008(4) -0.015(5)
C28 0.086(4) 0.096(4) 0.144(5) -0.021(4) -0.051(4) 0.002(3)
Si29 0.0673(8) 0.0654(8) 0.0775(8) -0.0009(6) 0.0142(7) 0.0026(6)
C30 0.106(5) 0.100(4) 0.072(3) -0.007(3) 0.016(3) 0.018(4)
C31 0.164(8) 0.158(8) 0.089(5) 0.010(5) -0.015(5) 0.020(6)
C32 0.163(7) 0.172(7) 0.119(6) -0.026(5) 0.042(5) 0.029(6)
C33 0.161(8) 0.094(5) 0.120(6) -0.022(4) -0.019(5) -0.005(5)
C34 0.110(5) 0.087(4) 0.165(8) -0.008(5) 0.032(5) -0.025(4)
C35 0.080(4) 0.138(6) 0.109(4) -0.002(4) -0.006(3) 0.022(4)
Si36 0.1103(13) 0.0808(10) 0.0853(9) 0.0062(8) -0.0350(10) 0.0086(9)
C37 0.101(4) 0.106(4) 0.079(3) -0.008(3) -0.014(3) 0.007(4)
C38 0.183(7) 0.108(5) 0.133(6) -0.018(4) -0.009(6) -0.020(5)
C39 0.147(7) 0.178(7) 0.139(6) -0.037(6) -0.005(5) 0.026(6)
C40 0.163(6) 0.167(7) 0.101(5) -0.012(5) -0.049(5) 0.015(6)
C41 0.223(8) 0.139(6) 0.121(6) 0.038(5) -0.039(6) -0.035(6)
C42 0.129(6) 0.181(7) 0.178(7) -0.053(6) -0.056(6) 0.061(5)

loop_
_atom_type_symbol
_atom_type_scat_dispersion_real
_atom_type_scat_dispersion_imag
_atom_type_scat_Cromer_Mann_a1
_atom_type_scat_Cromer_Mann_b1
_atom_type_scat_Cromer_Mann_a2
_atom_type_scat_Cromer_Mann_b2
_atom_type_scat_Cromer_Mann_a3
_atom_type_scat_Cromer_Mann_b3
_atom_type_scat_Cromer_Mann_a4
_atom_type_scat_Cromer_Mann_b4
_atom_type_scat_Cromer_Mann_c
_atom_type_scat_source
C 0.0181 0.0091 2.3100 20.8439 1.0200 10.2075 1.5886 0.5687 0.8650 51.6512 0.2156 'International Tables Vol C 4.2.6.8 and 6.1.1.4'
H 0.0000 0.0000 0.4930 10.5109 0.3229 26.1257 0.1402 3.1424 0.0408 57.7998 0.0030 'International Tables Vol C 4.2.6.8 and 6.1.1.4'
N 0.0311 0.0180 12.2126 0.0057 3.1322 9.8933 2.0125 28.9975 1.1663 0.5826 -11.5290 'International Tables Vol C 4.2.6.8 and 6.1.1.4'
O 0.0492 0.0322 3.0485 13.2771 2.2868 5.7011 1.5463 0.3239 0.8670 32.9089 0.2508 'International Tables Vol C 4.2.6.8 and 6.1.1.4'
Si 0.2541 0.3302 6.2915 2.4386 3.0353 32.3337 1.9891 0.6785 1.5410 81.6937 1.1407 'International Tables Vol C 4.2.6.8 and 6.1.1.4'
Br -0.6763 1.2805 17.1789 2.1723 5.2358 16.5796 5.6377 0.2609 3.9851 41.4328 2.9557 'International Tables Vol C 4.2.6.8 and 6.1.1.4'

loop_
_geom_angle_atom_site_label_1
_geom_angle_site_symmetry_1
_geom_angle_atom_site_label_2
_geom_angle_site_symmetry_2
_geom_angle_atom_site_label_3
_geom_angle_site_symmetry_3
_geom_angle
_geom_angle_publ_flag
C2 . C1 . O6 . 105.7(3) yes
C2 . C1 . O10 . 104.9(3) yes
O6 . C1 . O10 . 111.6(3) yes
C2 . C1 . C11 . 112.3(3) yes
O6 . C1 . C11 . 110.8(4) yes
O10 . C1 . C11 . 111.3(3) yes
C1 . C2 . C3 . 103.5(3) yes
C1 . C2 . O9 . 112.2(3) yes
C3 . C2 . O9 . 115.9(4) yes
C1 . C2 . H21 . 106.8 no
C3 . C2 . H21 . 109.5 no
O9 . C2 . H21 . 108.5 no
C2 . C3 . C4 . 101.5(4) yes
C2 . C3 . O8 . 111.0(3) yes
C4 . C3 . O8 . 112.4(4) yes
C2 . C3 . H31 . 110.0 no
C4 . C3 . H31 . 109.5 no
O8 . C3 . H31 . 111.9 no
C3 . C4 . C5 . 115.2(4) yes
C3 . C4 . O6 . 107.9(3) yes
C5 . C4 . O6 . 107.9(4) yes
C3 . C4 . H41 . 107.6 no
C5 . C4 . H41 . 110.0 no
O6 . C4 . H41 . 108.2 no
C4 . C5 . O7 . 109.5(4) yes
C4 . C5 . H51 . 111.3 no
O7 . C5 . H51 . 107.3 no
C4 . C5 . H52 . 109.7 no
O7 . C5 . H52 . 108.5 no
H51 . C5 . H52 . 110.6 no
C4 . O6 . C1 . 110.6(3) yes
C5 . O7 . Si36 . 121.8(3) yes
C3 . O8 . Si29 . 126.4(3) yes
C2 . O9 . Si22 . 130.3(3) yes
C1 . O10 . C19 . 118.3(3) yes
C1 . C11 . C12 . 120.0(4) yes
C1 . C11 . C16 . 121.9(4) yes
C12 . C11 . C16 . 117.8(5) yes
C11 . C12 . C13 . 118.0(5) yes
C11 . C12 . H121 . 120.8 no
C13 . C12 . H121 . 121.1 no
C12 . C13 . N14 . 125.0(5) yes
C12 . C13 . Br17 . 118.9(4) yes
N14 . C13 . Br17 . 116.1(4) yes
C13 . N14 . C15 . 115.4(5) yes
N14 . C15 . C16 . 125.2(6) yes
N14 . C15 . Br18 . 115.6(4) yes
C16 . C15 . Br18 . 119.1(5) yes
C15 . C16 . C11 . 118.5(5) yes
C15 . C16 . H161 . 120.7 no
C11 . C16 . H161 . 120.9 no
O10 . C19 . C20 . 108.4(4) yes
O10 . C19 . O21 . 125.9(4) yes
C20 . C19 . O21 . 125.7(5) yes
C19 . C20 . H202 . 107.9 no
C19 . C20 . H201 . 111.0 no
H202 . C20 . H201 . 109.6 no
C19 . C20 . H203 . 109.0 no
H202 . C20 . H203 . 109.3 no
H201 . C20 . H203 . 110.1 no
O9 . Si22 . C23 . 102.7(2) yes
O9 . Si22 . C27 . 110.3(3) yes
C23 . Si22 . C27 . 112.4(4) yes
O9 . Si22 . C28 . 109.2(2) yes
C23 . Si22 . C28 . 112.1(3) yes
C27 . Si22 . C28 . 109.9(4) yes
Si22 . C23 . C24 . 109.1(5) yes
Si22 . C23 . C25 . 109.9(5) yes
C24 . C23 . C25 . 108.7(6) yes
Si22 . C23 . C26 . 110.9(5) yes
C24 . C23 . C26 . 110.0(7) yes
C25 . C23 . C26 . 108.3(7) yes
C23 . C24 . H242 . 109.0 no
C23 . C24 . H241 . 108.1 no
H242 . C24 . H241 . 109.6 no
C23 . C24 . H243 . 110.8 no
H242 . C24 . H243 . 109.6 no
H241 . C24 . H243 . 109.6 no
C23 . C25 . H252 . 108.4 no
C23 . C25 . H251 . 107.9 no
H252 . C25 . H251 . 110.9 no
C23 . C25 . H253 . 107.7 no
H252 . C25 . H253 . 111.1 no
H251 . C25 . H253 . 110.7 no
C23 . C26 . H262 . 109.0 no
C23 . C26 . H261 . 107.0 no
H262 . C26 . H261 . 111.3 no
C23 . C26 . H263 . 109.4 no
H262 . C26 . H263 . 110.0 no
H261 . C26 . H263 . 110.0 no
Si22 . C27 . H272 . 108.4 no
Si22 . C27 . H271 . 108.6 no
H272 . C27 . H271 . 111.7 no
Si22 . C27 . H273 . 107.1 no
H272 . C27 . H273 . 110.2 no
H271 . C27 . H273 . 110.8 no
Si22 . C28 . H282 . 109.3 no
Si22 . C28 . H281 . 109.2 no
H282 . C28 . H281 . 109.6 no
Si22 . C28 . H283 . 109.8 no
H282 . C28 . H283 . 109.7 no
H281 . C28 . H283 . 109.2 no
O8 . Si29 . C30 . 105.0(2) yes
O8 . Si29 . C34 . 109.4(3) yes
C30 . Si29 . C34 . 111.1(4) yes
O8 . Si29 . C35 . 110.2(3) yes
C30 . Si29 . C35 . 112.4(3) yes
C34 . Si29 . C35 . 108.7(4) yes
Si29 . C30 . C31 . 110.6(5) yes
Si29 . C30 . C32 . 110.7(6) yes
C31 . C30 . C32 . 111.8(7) yes
Si29 . C30 . C33 . 108.6(5) yes
C31 . C30 . C33 . 107.3(7) yes
C32 . C30 . C33 . 107.8(7) yes
C30 . C31 . H312 . 109.9 no
C30 . C31 . H311 . 108.9 no
H312 . C31 . H311 . 109.2 no
C30 . C31 . H313 . 111.0 no
H312 . C31 . H313 . 109.5 no
H311 . C31 . H313 . 108.2 no
C30 . C32 . H322 . 109.8 no
C30 . C32 . H321 . 108.3 no
H322 . C32 . H321 . 111.4 no
C30 . C32 . H323 . 107.9 no
H322 . C32 . H323 . 109.0 no
H321 . C32 . H323 . 110.3 no
C30 . C33 . H332 . 109.0 no
C30 . C33 . H331 . 108.9 no
H332 . C33 . H331 . 110.8 no
C30 . C33 . H333 . 107.8 no
H332 . C33 . H333 . 109.4 no
H331 . C33 . H333 . 110.9 no
Si29 . C34 . H342 . 111.2 no
Si29 . C34 . H341 . 108.9 no
H342 . C34 . H341 . 109.9 no
Si29 . C34 . H343 . 108.0 no
H342 . C34 . H343 . 109.5 no
H341 . C34 . H343 . 109.3 no
Si29 . C35 . H351 . 109.0 no
Si29 . C35 . H352 . 109.8 no
H351 . C35 . H352 . 109.5 no
Si29 . C35 . H353 . 109.6 no
H351 . C35 . H353 . 109.5 no
H352 . C35 . H353 . 109.5 no
O7 . Si36 . C37 . 106.4(3) yes
O7 . Si36 . C41 . 106.3(3) yes
C37 . Si36 . C41 . 111.6(4) yes
O7 . Si36 . C42 . 111.3(4) yes
C37 . Si36 . C42 . 111.2(4) yes
C41 . Si36 . C42 . 109.9(6) yes
Si36 . C37 . C38 . 110.4(5) yes
Si36 . C37 . C39 . 109.7(6) yes
C38 . C37 . C39 . 106.8(8) yes
Si36 . C37 . C40 . 109.9(5) yes
C38 . C37 . C40 . 109.5(7) yes
C39 . C37 . C40 . 110.5(7) yes
C37 . C38 . H382 . 109.6 no
C37 . C38 . H381 . 109.2 no
H382 . C38 . H381 . 109.2 no
C37 . C38 . H383 . 110.5 no
H382 . C38 . H383 . 108.6 no
H381 . C38 . H383 . 109.6 no
C37 . C39 . H392 . 109.4 no
C37 . C39 . H391 . 108.1 no
H392 . C39 . H391 . 111.5 no
C37 . C39 . H393 . 108.7 no
H392 . C39 . H393 . 109.1 no
H391 . C39 . H393 . 110.0 no
C37 . C40 . H402 . 109.2 no
C37 . C40 . H401 . 110.4 no
H402 . C40 . H401 . 109.5 no
C37 . C40 . H403 . 108.6 no
H402 . C40 . H403 . 109.6 no
H401 . C40 . H403 . 109.5 no
Si36 . C41 . H411 . 108.2 no
Si36 . C41 . H412 . 110.1 no
H411 . C41 . H412 . 109.5 no
Si36 . C41 . H413 . 110.0 no
H411 . C41 . H413 . 109.5 no
H412 . C41 . H413 . 109.5 no
Si36 . C42 . H422 . 109.0 no
Si36 . C42 . H421 . 107.3 no
H422 . C42 . H421 . 110.8 no
Si36 . C42 . H423 . 108.7 no
H422 . C42 . H423 . 109.3 no
H421 . C42 . H423 . 111.6 no

loop_
_geom_bond_atom_site_label_1
_geom_bond_site_symmetry_1
_geom_bond_atom_site_label_2
_geom_bond_site_symmetry_2
_geom_bond_distance
_geom_bond_publ_flag
C1 . C2 . 1.537(6) yes
C1 . O6 . 1.386(5) yes
C1 . O10 . 1.442(5) yes
C1 . C11 . 1.505(6) yes
C2 . C3 . 1.540(6) yes
C2 . O9 . 1.388(5) yes
C2 . H21 . 0.988 no
C3 . C4 . 1.536(7) yes
C3 . O8 . 1.406(5) yes
C3 . H31 . 0.989 no
C4 . C5 . 1.507(7) yes
C4 . O6 . 1.449(5) yes
C4 . H41 . 0.984 no
C5 . O7 . 1.419(6) yes
C5 . H51 . 0.984 no
C5 . H52 . 0.977 no
O7 . Si36 . 1.638(4) yes
O8 . Si29 . 1.652(3) yes
O9 . Si22 . 1.644(3) yes
O10 . C19 . 1.356(6) yes
C11 . C12 . 1.405(7) yes
C11 . C16 . 1.361(7) yes
C12 . C13 . 1.373(7) yes
C12 . H121 . 0.931 no
C13 . N14 . 1.320(8) yes
C13 . Br17 . 1.892(5) yes
N14 . C15 . 1.322(8) yes
C15 . C16 . 1.382(8) yes
C15 . Br18 . 1.902(6) yes
C16 . H161 . 0.954 no
C19 . C20 . 1.501(7) yes
C19 . O21 . 1.192(6) yes
C20 . H202 . 0.956 no
C20 . H201 . 0.958 no
C20 . H203 . 0.961 no
Si22 . C23 . 1.871(6) yes
Si22 . C27 . 1.873(8) yes
Si22 . C28 . 1.851(7) yes
C23 . C24 . 1.539(10) yes
C23 . C25 . 1.564(9) yes
C23 . C26 . 1.513(12) yes
C24 . H242 . 0.962 no
C24 . H241 . 0.965 no
C24 . H243 . 0.973 no
C25 . H252 . 0.965 no
C25 . H251 . 0.965 no
C25 . H253 . 0.966 no
C26 . H262 . 0.968 no
C26 . H261 . 0.974 no
C26 . H263 . 0.962 no
C27 . H272 . 0.968 no
C27 . H271 . 0.964 no
C27 . H273 . 0.964 no
C28 . H282 . 0.955 no
C28 . H281 . 0.949 no
C28 . H283 . 0.946 no
Si29 . C30 . 1.865(6) yes
Si29 . C34 . 1.842(7) yes
Si29 . C35 . 1.877(7) yes
C30 . C31 . 1.521(10) yes
C30 . C32 . 1.552(10) yes
C30 . C33 . 1.554(10) yes
C31 . H312 . 0.955 no
C31 . H311 . 0.966 no
C31 . H313 . 0.958 no
C32 . H322 . 0.967 no
C32 . H321 . 0.975 no
C32 . H323 . 0.962 no
C33 . H332 . 0.966 no
C33 . H331 . 0.961 no
C33 . H333 . 0.971 no
C34 . H342 . 0.958 no
C34 . H341 . 0.955 no
C34 . H343 . 0.955 no
C35 . H351 . 0.950 no
C35 . H352 . 0.950 no
C35 . H353 . 0.950 no
Si36 . C37 . 1.831(7) yes
Si36 . C41 . 1.887(10) yes
Si36 . C42 . 1.824(9) yes
C37 . C38 . 1.505(11) yes
C37 . C39 . 1.533(12) yes
C37 . C40 . 1.542(9) yes
C38 . H382 . 0.962 no
C38 . H381 . 0.963 no
C38 . H383 . 0.958 no
C39 . H392 . 0.968 no
C39 . H391 . 0.970 no
C39 . H393 . 0.971 no
C40 . H402 . 0.964 no
C40 . H401 . 0.964 no
C40 . H403 . 0.973 no
C41 . H411 . 0.950 no
C41 . H412 . 0.950 no
C41 . H413 . 0.950 no
C42 . H422 . 0.975 no
C42 . H421 . 0.985 no
C42 . H423 . 0.979 no

loop_
_cod_related_entry_id
_cod_related_entry_database
_cod_related_entry_code
1 ChemSpider 30659129
